data_4339166
loop_
_publ_author_name
'Huang, Rongcai'
'Frost, Brian J.'

_publ_section_title
;
 Development of a series of P(CH(2)N=CHR)(3) and trisubstituted
 1,3,5-Triaza-7-phosphaadamantane ligands.
;
_journal_issue 26
_journal_name_full 'Inorganic chemistry'
_journal_page_first 10962
_journal_page_last 10964
_journal_paper_doi 10.1021/ic701864g
_journal_volume 46
_journal_year 2007
_chemical_formula_sum 'C28 H34 N3 O7 P'
_chemical_formula_weight 555.55
_chemical_name_systematic
;

 ?

;
_space_group_IT_number 2
_symmetry_cell_setting triclinic
_symmetry_space_group_name_Hall '-P 1'
_symmetry_space_group_name_H-M 'P -1'
_atom_sites_solution_hydrogens geom
_atom_sites_solution_primary direct
_atom_sites_solution_secondary difmap
_audit_creation_method SHELXL-97
_cell_angle_alpha 99.750(4)
_cell_angle_beta 97.639(4)
_cell_angle_gamma 100.634(4)
_cell_formula_units_Z 2
_cell_length_a 9.7133(6)
_cell_length_b 11.2111(7)
_cell_length_c 13.3168(8)
_cell_measurement_temperature 100(2)
_cell_volume 1384.34(15)
_computing_cell_refinement 'Bruker XSCANS'
_computing_data_collection 'Bruker XSCANS'
_computing_data_reduction 'Bruker SHELXTL'
_computing_molecular_graphics 'Bruker SHELXTL'
_computing_publication_material 'Bruker SHELXTL'
_computing_structure_refinement 'SHELXL-97 (Sheldrick, 1997)'
_computing_structure_solution 'SHELXS-97 (Sheldrick, 1990)'
_diffrn_ambient_temperature 100(2)
_diffrn_measured_fraction_theta_full 0.999
_diffrn_measured_fraction_theta_max 0.999
_diffrn_measurement_device_type 'Bruker P4'
_diffrn_measurement_method '\w scans'
_diffrn_radiation_monochromator graphite
_diffrn_radiation_source 'fine-focus sealed tube'
_diffrn_radiation_type MoK\a
_diffrn_radiation_wavelength 0.71073
_diffrn_reflns_av_R_equivalents 0.0620
_diffrn_reflns_av_sigmaI/netI 0.0667
_diffrn_reflns_limit_h_max 11
_diffrn_reflns_limit_h_min -11
_diffrn_reflns_limit_k_max 13
_diffrn_reflns_limit_k_min -13
_diffrn_reflns_limit_l_max 15
_diffrn_reflns_limit_l_min -16
_diffrn_reflns_number 21006
_diffrn_reflns_theta_full 25.50
_diffrn_reflns_theta_max 25.50
_diffrn_reflns_theta_min 1.57
_exptl_absorpt_coefficient_mu 0.150
_exptl_absorpt_correction_T_max 0.9922
_exptl_absorpt_correction_T_min 0.9816
_exptl_absorpt_correction_type none
_exptl_crystal_colour 'clear intense yell'
_exptl_crystal_density_diffrn 1.333
_exptl_crystal_density_meas 0
_exptl_crystal_density_method 'not measured'
_exptl_crystal_description block
_exptl_crystal_F_000 588
_exptl_crystal_size_max 0.12
_exptl_crystal_size_mid 0.10
_exptl_crystal_size_min 0.05
_refine_diff_density_max 0.616
_refine_diff_density_min -0.347
_refine_diff_density_rms 0.059
_refine_ls_extinction_method none
_refine_ls_goodness_of_fit_ref 1.059
_refine_ls_hydrogen_treatment mixed
_refine_ls_matrix_type full
_refine_ls_number_parameters 368
_refine_ls_number_reflns 5149
_refine_ls_number_restraints 0
_refine_ls_restrained_S_all 1.059
_refine_ls_R_factor_all 0.0923
_refine_ls_R_factor_gt 0.0506
_refine_ls_shift/su_max 0.000
_refine_ls_shift/su_mean 0.000
_refine_ls_structure_factor_coef Fsqd
_refine_ls_weighting_details 'calc w=1/[\s^2^(Fo^2^)+(0.0658P)^2^+0.0000P] where P=(Fo^2^+2Fc^2^)/3'
_refine_ls_weighting_scheme calc
_refine_ls_wR_factor_gt 0.1204
_refine_ls_wR_factor_ref 0.1337
_reflns_number_gt 3398
_reflns_number_total 5149
_reflns_threshold_expression >2sigma(I)
_cod_data_source_file ic701864g-file006.cif
_cod_data_source_block bjf198
_cod_depositor_comments
;
The following automatic conversions were performed:

'_symmetry_cell_setting' value 'Triclinic' changed to 'triclinic'
according to
/usr/data/users/saulius/automatic-downloads/retrospective/ACS/lib/dictionaries/cif_core.dic
dictionary named 'cif_core.dic' version 2.4.2 from 2011-04-26.

Automatic conversion script
Id: cif_fix_values 2281 2013-09-26 08:29:07Z andrius 
;
_cod_original_sg_symbol_H-M P-1
_cod_database_code 4339166

loop_
_symmetry_equiv_pos_as_xyz
'x, y, z'
'-x, -y, -z'

loop_
_atom_site_label
_atom_site_type_symbol
_atom_site_fract_x
_atom_site_fract_y
_atom_site_fract_z
_atom_site_U_iso_or_equiv
_atom_site_adp_type
_atom_site_occupancy
_atom_site_symmetry_multiplicity
_atom_site_calc_flag
_atom_site_refinement_flags
P1 P 0.45291(7) 0.91255(6) 0.10769(6) 0.0235(2) Uani 1 1 d .
N1 N 0.1808(2) 0.88298(19) 0.01814(17) 0.0223(5) Uani 1 1 d .
N2 N 0.4572(2) 0.72372(19) 0.21720(16) 0.0201(5) Uani 1 1 d .
N3 N 0.6915(2) 1.0122(2) 0.25163(18) 0.0278(6) Uani 1 1 d .
O1 O -0.18827(18) 0.46222(16) -0.14626(14) 0.0279(5) Uani 1 1 d .
O2 O -0.41326(17) 0.48666(15) -0.06081(13) 0.0214(4) Uani 1 1 d .
H2A H -0.4704 0.4965 -0.0195 0.032 Uiso 1 1 calc R
O3 O 0.76484(18) 0.38146(16) 0.23172(13) 0.0245(4) Uani 1 1 d .
O4 O 0.93546(19) 0.46142(17) 0.41010(14) 0.0291(5) Uani 1 1 d .
H4B H 0.9780 0.4890 0.4711 0.044 Uiso 1 1 calc R
O5 O 1.33094(19) 1.20464(18) 0.33747(15) 0.0329(5) Uani 1 1 d .
O6 O 1.34245(19) 1.01512(18) 0.42142(15) 0.0324(5) Uani 1 1 d .
H6A H 1.3377 0.9478 0.4418 0.049 Uiso 1 1 calc R
C1 C 0.2989(3) 0.9832(2) 0.0740(2) 0.0239(6) Uani 1 1 d .
H1B H 0.2723 1.0262 0.1375 0.029 Uiso 1 1 calc R
H1C H 0.3231 1.0442 0.0300 0.029 Uiso 1 1 calc R
C2 C 0.0648(3) 0.8761(2) 0.0545(2) 0.0233(6) Uani 1 1 d .
H2B H 0.0597 0.9406 0.1093 0.028 Uiso 1 1 calc R
C3 C -0.0597(3) 0.7762(2) 0.0174(2) 0.0211(6) Uani 1 1 d .
C4 C -0.0592(3) 0.6683(2) -0.0531(2) 0.0223(6) Uani 1 1 d .
H4A H 0.0230 0.6610 -0.0832 0.027 Uiso 1 1 calc R
C5 C -0.1775(3) 0.5726(2) -0.07912(19) 0.0209(6) Uani 1 1 d .
C6 C -0.3015(3) 0.5821(2) -0.03577(19) 0.0195(6) Uani 1 1 d .
C7 C -0.3005(3) 0.6903(2) 0.0319(2) 0.0229(6) Uani 1 1 d .
H7A H -0.3836 0.6995 0.0602 0.027 Uiso 1 1 calc R
C8 C -0.1813(3) 0.7854(2) 0.0594(2) 0.0250(6) Uani 1 1 d .
H8A H -0.1828 0.8579 0.1076 0.030 Uiso 1 1 calc R
C9 C -0.0658(3) 0.4462(3) -0.1929(2) 0.0339(8) Uani 1 1 d .
H9A H -0.0863 0.3649 -0.2393 0.051 Uiso 1 1 calc R
H9B H 0.0152 0.4514 -0.1388 0.051 Uiso 1 1 calc R
H9C H -0.0429 0.5112 -0.2325 0.051 Uiso 1 1 calc R
C10 C 0.3737(3) 0.8143(2) 0.1938(2) 0.0235(6) Uani 1 1 d .
H10A H 0.3665 0.8680 0.2592 0.028 Uiso 1 1 calc R
H10B H 0.2763 0.7702 0.1600 0.028 Uiso 1 1 calc R
C11 C 0.5530(3) 0.7461(2) 0.3003(2) 0.0228(6) Uani 1 1 d .
H11A H 0.5608 0.8216 0.3477 0.027 Uiso 1 1 calc R
C12 C 0.6466(3) 0.6691(2) 0.3269(2) 0.0224(6) Uani 1 1 d .
C13 C 0.6535(3) 0.5574(2) 0.26182(19) 0.0202(6) Uani 1 1 d .
H13A H 0.5905 0.5295 0.1976 0.024 Uiso 1 1 calc R
C14 C 0.7496(3) 0.4894(2) 0.2902(2) 0.0215(6) Uani 1 1 d .
C15 C 0.8457(3) 0.5286(2) 0.3869(2) 0.0230(6) Uani 1 1 d .
C16 C 0.8364(3) 0.6397(2) 0.4499(2) 0.0280(7) Uani 1 1 d .
H16A H 0.8989 0.6689 0.5142 0.034 Uiso 1 1 calc R
C17 C 0.7395(3) 0.7068(3) 0.4208(2) 0.0286(7) Uani 1 1 d .
H17A H 0.7354 0.7811 0.4657 0.034 Uiso 1 1 calc R
C18 C 0.6867(3) 0.3498(3) 0.1286(2) 0.0272(7) Uani 1 1 d .
H18A H 0.7041 0.2712 0.0934 0.041 Uiso 1 1 calc R
H18B H 0.7175 0.4151 0.0909 0.041 Uiso 1 1 calc R
H18C H 0.5850 0.3413 0.1308 0.041 Uiso 1 1 calc R
C19 C 0.5622(3) 1.0456(3) 0.2051(2) 0.0300(7) Uani 1 1 d .
H19A H 0.5880 1.1172 0.1717 0.036 Uiso 1 1 calc R
H19B H 0.5067 1.0699 0.2595 0.036 Uiso 1 1 calc R
C20 C 0.8094(3) 1.0825(3) 0.2489(2) 0.0265(7) Uani 1 1 d .
H20A H 0.8084 1.1523 0.2174 0.032 Uiso 1 1 calc R
C21 C 0.9468(3) 1.0597(2) 0.2925(2) 0.0242(6) Uani 1 1 d .
C22 C 1.0714(3) 1.1446(2) 0.2913(2) 0.0248(6) Uani 1 1 d .
H22A H 1.0658 1.2150 0.2613 0.030 Uiso 1 1 calc R
C23 C 1.2023(3) 1.1275(2) 0.3332(2) 0.0242(6) Uani 1 1 d .
C24 C 1.2101(3) 1.0237(3) 0.3784(2) 0.0260(7) Uani 1 1 d .
C25 C 1.0890(3) 0.9395(3) 0.3793(2) 0.0293(7) Uani 1 1 d .
H25A H 1.0948 0.8692 0.4095 0.035 Uiso 1 1 calc R
C26 C 0.9569(3) 0.9569(3) 0.3361(2) 0.0287(7) Uani 1 1 d .
H26A H 0.8732 0.8978 0.3364 0.034 Uiso 1 1 calc R
C27 C 1.3287(3) 1.3120(3) 0.2932(3) 0.0465(9) Uani 1 1 d .
H27A H 1.4259 1.3600 0.3009 0.070 Uiso 1 1 calc R
H27B H 1.2712 1.3631 0.3288 0.070 Uiso 1 1 calc R
H27C H 1.2874 1.2865 0.2197 0.070 Uiso 1 1 calc R
C1S C 1.3178(5) 0.7172(4) 0.5253(4) 0.0583(12) Uani 1 1 d .
O1S O 1.3961(2) 0.8240(2) 0.49936(19) 0.0454(6) Uani 1 1 d .
H1S H 1.369(4) 0.647(4) 0.494(4) 0.106(17) Uiso 1 1 d .
H2S H 1.305(5) 0.728(4) 0.582(4) 0.094(19) Uiso 1 1 d .
H3S H 1.231(5) 0.683(4) 0.468(4) 0.115(17) Uiso 1 1 d .
H4S H 1.485(4) 0.862(4) 0.547(3) 0.100(16) Uiso 1 1 d .

loop_
_atom_site_aniso_label
_atom_site_aniso_U_11
_atom_site_aniso_U_22
_atom_site_aniso_U_33
_atom_site_aniso_U_23
_atom_site_aniso_U_13
_atom_site_aniso_U_12
P1 0.0170(4) 0.0233(4) 0.0299(4) 0.0047(3) 0.0026(3) 0.0049(3)
N1 0.0152(12) 0.0217(12) 0.0292(13) 0.0048(10) 0.0005(10) 0.0043(9)
N2 0.0156(12) 0.0237(12) 0.0235(12) 0.0080(10) 0.0034(10) 0.0071(9)
N3 0.0186(13) 0.0279(13) 0.0336(14) 0.0025(11) -0.0006(10) 0.0039(10)
O1 0.0192(10) 0.0292(11) 0.0321(11) -0.0040(9) 0.0109(8) 0.0012(8)
O2 0.0135(9) 0.0283(10) 0.0208(10) 0.0012(8) 0.0059(7) 0.0018(8)
O3 0.0253(10) 0.0257(10) 0.0207(10) 0.0007(8) -0.0039(8) 0.0099(8)
O4 0.0265(11) 0.0386(12) 0.0210(10) 0.0055(9) -0.0069(8) 0.0124(9)
O5 0.0221(11) 0.0374(12) 0.0386(12) 0.0120(10) 0.0039(9) 0.0014(9)
O6 0.0241(11) 0.0346(11) 0.0370(12) 0.0075(9) -0.0031(9) 0.0078(9)
C1 0.0185(14) 0.0233(14) 0.0293(16) 0.0046(12) 0.0022(12) 0.0051(12)
C2 0.0212(15) 0.0206(14) 0.0284(16) 0.0021(12) 0.0027(12) 0.0087(12)
C3 0.0160(14) 0.0209(14) 0.0265(15) 0.0041(12) 0.0001(11) 0.0068(11)
C4 0.0144(14) 0.0271(15) 0.0255(15) 0.0052(12) 0.0030(11) 0.0052(11)
C5 0.0215(15) 0.0213(14) 0.0195(14) 0.0023(11) 0.0017(11) 0.0069(11)
C6 0.0125(13) 0.0255(15) 0.0199(14) 0.0071(11) -0.0019(11) 0.0035(11)
C7 0.0164(14) 0.0269(15) 0.0270(15) 0.0052(12) 0.0050(11) 0.0081(12)
C8 0.0217(15) 0.0240(15) 0.0284(16) 0.0021(12) 0.0023(12) 0.0069(12)
C9 0.0260(16) 0.0321(17) 0.0405(18) -0.0062(14) 0.0159(14) 0.0032(13)
C10 0.0188(14) 0.0217(14) 0.0310(16) 0.0050(12) 0.0033(12) 0.0077(11)
C11 0.0238(15) 0.0224(15) 0.0226(15) 0.0013(12) 0.0086(12) 0.0054(12)
C12 0.0233(15) 0.0236(14) 0.0202(14) 0.0043(12) 0.0030(12) 0.0056(12)
C13 0.0181(14) 0.0253(15) 0.0163(13) 0.0042(11) -0.0003(11) 0.0047(11)
C14 0.0214(15) 0.0222(14) 0.0196(14) 0.0027(11) 0.0023(11) 0.0031(12)
C15 0.0195(15) 0.0282(15) 0.0216(15) 0.0100(12) 0.0002(12) 0.0039(12)
C16 0.0297(16) 0.0319(16) 0.0197(15) 0.0025(13) -0.0034(12) 0.0074(13)
C17 0.0324(17) 0.0282(16) 0.0214(15) -0.0017(12) -0.0008(13) 0.0068(13)
C18 0.0291(16) 0.0297(16) 0.0209(15) 0.0008(12) -0.0021(12) 0.0099(13)
C19 0.0203(15) 0.0251(15) 0.0419(18) 0.0031(13) -0.0014(13) 0.0063(12)
C20 0.0255(16) 0.0258(15) 0.0278(16) 0.0024(12) 0.0005(12) 0.0094(13)
C21 0.0213(15) 0.0247(15) 0.0228(15) -0.0016(12) 0.0011(12) 0.0036(12)
C22 0.0257(16) 0.0246(15) 0.0221(15) 0.0026(12) 0.0024(12) 0.0034(12)
C23 0.0177(15) 0.0279(15) 0.0246(15) -0.0007(12) 0.0057(12) 0.0024(12)
C24 0.0193(15) 0.0315(16) 0.0245(15) -0.0005(13) -0.0008(12) 0.0077(13)
C25 0.0290(17) 0.0263(16) 0.0309(17) 0.0054(13) -0.0001(13) 0.0051(13)
C26 0.0224(15) 0.0264(16) 0.0331(17) 0.0035(13) -0.0015(13) 0.0011(12)
C27 0.0339(19) 0.044(2) 0.065(2) 0.0285(18) 0.0069(17) 0.0024(16)
C1S 0.068(3) 0.046(3) 0.054(3) 0.019(2) 0.005(2) -0.010(2)
O1S 0.0342(14) 0.0494(15) 0.0535(15) 0.0202(12) 0.0035(12) 0.0051(11)

loop_
_atom_type_symbol
_atom_type_description
_atom_type_scat_dispersion_real
_atom_type_scat_dispersion_imag
_atom_type_scat_source
C C 0.0033 0.0016 'International Tables Vol C Tables 4.2.6.8 and 6.1.1.4'
H H 0.0000 0.0000 'International Tables Vol C Tables 4.2.6.8 and 6.1.1.4'
N N 0.0061 0.0033 'International Tables Vol C Tables 4.2.6.8 and 6.1.1.4'
O O 0.0106 0.0060 'International Tables Vol C Tables 4.2.6.8 and 6.1.1.4'
P P 0.1023 0.0942 'International Tables Vol C Tables 4.2.6.8 and 6.1.1.4'

loop_
_geom_angle_atom_site_label_1
_geom_angle_atom_site_label_2
_geom_angle_atom_site_label_3
_geom_angle
C19 P1 C1 97.88(12)
C19 P1 C10 100.41(13)
C1 P1 C10 98.02(12)
C2 N1 C1 115.7(2)
C11 N2 C10 121.7(2)
C20 N3 C19 116.9(2)
C5 O1 C9 116.9(2)
C6 O2 H2A 109.5
C14 O3 C18 115.68(19)
C15 O4 H4B 109.5
C23 O5 C27 116.7(2)
C24 O6 H6A 109.5
N1 C1 P1 107.47(17)
N1 C1 H1B 110.2
P1 C1 H1B 110.2
N1 C1 H1C 110.2
P1 C1 H1C 110.2
H1B C1 H1C 108.5
N1 C2 C3 124.3(2)
N1 C2 H2B 117.8
C3 C2 H2B 117.8
C8 C3 C4 118.8(2)
C8 C3 C2 117.9(2)
C4 C3 C2 123.1(2)
C5 C4 C3 120.4(2)
C5 C4 H4A 119.8
C3 C4 H4A 119.8
O1 C5 C4 125.4(2)
O1 C5 C6 114.0(2)
C4 C5 C6 120.7(2)
O2 C6 C7 122.8(2)
O2 C6 C5 119.2(2)
C7 C6 C5 117.9(2)
C6 C7 C8 121.5(2)
C6 C7 H7A 119.3
C8 C7 H7A 119.3
C7 C8 C3 120.7(2)
C7 C8 H8A 119.7
C3 C8 H8A 119.7
O1 C9 H9A 109.5
O1 C9 H9B 109.5
H9A C9 H9B 109.5
O1 C9 H9C 109.5
H9A C9 H9C 109.5
H9B C9 H9C 109.5
N2 C10 P1 112.41(17)
N2 C10 H10A 109.1
P1 C10 H10A 109.1
N2 C10 H10B 109.1
P1 C10 H10B 109.1
H10A C10 H10B 107.9
N2 C11 C12 126.4(2)
N2 C11 H11A 116.8
C12 C11 H11A 116.8
C17 C12 C13 118.2(2)
C17 C12 C11 118.3(2)
C13 C12 C11 123.5(2)
C14 C13 C12 120.7(2)
C14 C13 H13A 119.6
C12 C13 H13A 119.6
C13 C14 O3 124.7(2)
C13 C14 C15 121.0(2)
O3 C14 C15 114.3(2)
O4 C15 C16 124.3(2)
O4 C15 C14 118.8(2)
C16 C15 C14 117.0(2)
C17 C16 C15 121.5(2)
C17 C16 H16A 119.3
C15 C16 H16A 119.3
C16 C17 C12 121.6(3)
C16 C17 H17A 119.2
C12 C17 H17A 119.2
O3 C18 H18A 109.5
O3 C18 H18B 109.5
H18A C18 H18B 109.5
O3 C18 H18C 109.5
H18A C18 H18C 109.5
H18B C18 H18C 109.5
N3 C19 P1 110.00(18)
N3 C19 H19A 109.7
P1 C19 H19A 109.7
N3 C19 H19B 109.7
P1 C19 H19B 109.7
H19A C19 H19B 108.2
N3 C20 C21 122.6(3)
N3 C20 H20A 118.7
C21 C20 H20A 118.7
C26 C21 C22 118.9(3)
C26 C21 C20 121.9(3)
C22 C21 C20 119.2(3)
C23 C22 C21 120.8(3)
C23 C22 H22A 119.6
C21 C22 H22A 119.6
O5 C23 C22 126.1(3)
O5 C23 C24 114.5(2)
C22 C23 C24 119.4(2)
O6 C24 C25 123.6(3)
O6 C24 C23 116.2(2)
C25 C24 C23 120.3(3)
C24 C25 C26 120.0(3)
C24 C25 H25A 120.0
C26 C25 H25A 120.0
C21 C26 C25 120.6(3)
C21 C26 H26A 119.7
C25 C26 H26A 119.7
O5 C27 H27A 109.5
O5 C27 H27B 109.5
H27A C27 H27B 109.5
O5 C27 H27C 109.5
H27A C27 H27C 109.5
H27B C27 H27C 109.5
O1S C1S H1S 102(2)
O1S C1S H2S 113(4)
H1S C1S H2S 123(4)
O1S C1S H3S 107(3)
H1S C1S H3S 91(3)
H2S C1S H3S 118(4)
C1S O1S H4S 114(3)

loop_
_geom_bond_atom_site_label_1
_geom_bond_atom_site_label_2
_geom_bond_distance
P1 C19 1.851(3)
P1 C1 1.856(3)
P1 C10 1.863(3)
N1 C2 1.278(3)
N1 C1 1.465(3)
N2 C11 1.304(3)
N2 C10 1.459(3)
N3 C20 1.274(3)
N3 C19 1.466(3)
O1 C5 1.376(3)
O1 C9 1.439(3)
O2 C6 1.337(3)
O2 H2A 0.8400
O3 C14 1.368(3)
O3 C18 1.431(3)
O4 C15 1.294(3)
O4 H4B 0.8400
O5 C23 1.371(3)
O5 C27 1.429(4)
O6 C24 1.364(3)
O6 H6A 0.8400
C1 H1B 0.9900
C1 H1C 0.9900
C2 C3 1.455(3)
C2 H2B 0.9500
C3 C8 1.386(4)
C3 C4 1.401(3)
C4 C5 1.380(3)
C4 H4A 0.9500
C5 C6 1.417(3)
C6 C7 1.381(4)
C7 C8 1.383(4)
C7 H7A 0.9500
C8 H8A 0.9500
C9 H9A 0.9800
C9 H9B 0.9800
C9 H9C 0.9800
C10 H10A 0.9900
C10 H10B 0.9900
C11 C12 1.416(4)
C11 H11A 0.9500
C12 C17 1.391(4)
C12 C13 1.415(3)
C13 C14 1.365(3)
C13 H13A 0.9500
C14 C15 1.435(3)
C15 C16 1.404(4)
C16 C17 1.366(4)
C16 H16A 0.9500
C17 H17A 0.9500
C18 H18A 0.9800
C18 H18B 0.9800
C18 H18C 0.9800
C19 H19A 0.9900
C19 H19B 0.9900
C20 C21 1.467(4)
C20 H20A 0.9500
C21 C26 1.389(4)
C21 C22 1.399(4)
C22 C23 1.379(4)
C22 H22A 0.9500
C23 C24 1.406(4)
C24 C25 1.369(4)
C25 C26 1.396(4)
C25 H25A 0.9500
C26 H26A 0.9500
C27 H27A 0.9800
C27 H27B 0.9800
C27 H27C 0.9800
C1S O1S 1.417(4)
C1S H1S 1.07(5)
C1S H2S 0.78(5)
C1S H3S 1.03(5)
O1S H4S 0.98(4)

loop_
_geom_hbond_atom_site_label_D
_geom_hbond_atom_site_label_H
_geom_hbond_atom_site_label_A
_geom_hbond_distance_DH
_geom_hbond_distance_HA
_geom_hbond_distance_DA
_geom_hbond_angle_DHA
_geom_hbond_site_symmetry_A
O6 H6A O1S 0.84 1.84 2.638(3) 159.3 .
O2 H2A O2 0.84 1.67 2.510(3) 178.7 2_465
O4 H4B O4 0.84 1.64 2.481(3) 177.7 2_766
O1S H4S O6 0.98(4) 1.91(4) 2.787(3) 148(4) 2_876

loop_
_geom_torsion_atom_site_label_1
_geom_torsion_atom_site_label_2
_geom_torsion_atom_site_label_3
_geom_torsion_atom_site_label_4
_geom_torsion
C2 N1 C1 P1 126.0(2)
C19 P1 C1 N1 -164.82(19)
C10 P1 C1 N1 -63.07(19)
C1 N1 C2 C3 -173.2(2)
N1 C2 C3 C8 -175.6(3)
N1 C2 C3 C4 8.7(4)
C8 C3 C4 C5 -0.8(4)
C2 C3 C4 C5 174.8(3)
C9 O1 C5 C4 -0.1(4)
C9 O1 C5 C6 -179.8(2)
C3 C4 C5 O1 -179.2(2)
C3 C4 C5 C6 0.5(4)
O1 C5 C6 O2 1.2(3)
C4 C5 C6 O2 -178.6(2)
O1 C5 C6 C7 -179.5(2)
C4 C5 C6 C7 0.8(4)
O2 C6 C7 C8 177.4(2)
C5 C6 C7 C8 -1.9(4)
C6 C7 C8 C3 1.7(4)
C4 C3 C8 C7 -0.3(4)
C2 C3 C8 C7 -176.2(3)
C11 N2 C10 P1 94.3(3)
C19 P1 C10 N2 -92.96(19)
C1 P1 C10 N2 167.45(18)
C10 N2 C11 C12 -175.2(2)
N2 C11 C12 C17 -178.2(3)
N2 C11 C12 C13 3.7(4)
C17 C12 C13 C14 -0.5(4)
C11 C12 C13 C14 177.6(3)
C12 C13 C14 O3 -179.2(2)
C12 C13 C14 C15 0.4(4)
C18 O3 C14 C13 8.9(4)
C18 O3 C14 C15 -170.7(2)
C13 C14 C15 O4 -179.6(2)
O3 C14 C15 O4 0.0(4)
C13 C14 C15 C16 -0.3(4)
O3 C14 C15 C16 179.3(2)
O4 C15 C16 C17 179.7(3)
C14 C15 C16 C17 0.5(4)
C15 C16 C17 C12 -0.7(4)
C13 C12 C17 C16 0.7(4)
C11 C12 C17 C16 -177.5(3)
C20 N3 C19 P1 125.7(2)
C1 P1 C19 N3 176.2(2)
C10 P1 C19 N3 76.5(2)
C19 N3 C20 C21 -179.9(2)
N3 C20 C21 C26 2.6(4)
N3 C20 C21 C22 -176.7(2)
C26 C21 C22 C23 -0.4(4)
C20 C21 C22 C23 178.9(2)
C27 O5 C23 C22 -0.8(4)
C27 O5 C23 C24 -179.6(2)
C21 C22 C23 O5 -179.3(2)
C21 C22 C23 C24 -0.5(4)
O5 C23 C24 O6 1.1(3)
C22 C23 C24 O6 -177.7(2)
O5 C23 C24 C25 179.9(2)
C22 C23 C24 C25 1.0(4)
O6 C24 C25 C26 178.2(2)
C23 C24 C25 C26 -0.5(4)
C22 C21 C26 C25 1.0(4)
C20 C21 C26 C25 -178.3(3)
C24 C25 C26 C21 -0.5(4)
